data_1536880
loop_
_publ_author_name
'Glavinovi\'c, Martin'
'Qi, Feng'
'Katsenis, Athanassios D.'
'Fri\<s\<ci\'c, Tomislav'
'Lumb, Jean-Philip'

_publ_section_title
;
 Redox-promoted associative assembly of metal--organic materials
;
_journal_issue 1
_journal_name_full 'Chem. Sci.'
_journal_page_first 707
_journal_paper_doi 10.1039/C5SC02214B
_journal_volume 7
_journal_year 2016
_chemical_formula_sum 'C76 H96 N2 O8 Zn2'
_chemical_formula_weight 1296.28
_chemical_name_common 9
_chemical_name_systematic
;
 ?
;
_space_group_crystal_system monoclinic
_space_group_IT_number 14
_space_group_name_Hall '-P 2yn'
_space_group_name_H-M_alt 'P 1 21/n 1'
_symmetry_space_group_name_Hall '-P 2yn'
_symmetry_space_group_name_H-M 'P 1 21/n 1'
_atom_sites_solution_hydrogens geom
_audit_creation_method SHELXL-2014
_audit_update_record
;
2015-06-08 deposited with the CCDC.
2015-10-08 downloaded from the CCDC.
;
_cell_angle_alpha 90
_cell_angle_beta 102.81(3)
_cell_angle_gamma 90
_cell_formula_units_Z 2
_cell_length_a 12.617(3)
_cell_length_b 18.443(4)
_cell_length_c 15.543(3)
_cell_measurement_temperature 293(2)
_cell_volume 3526.8(14)
_computing_structure_refinement 'SHELXL-2014 (Sheldrick, 2014)'
_diffrn_ambient_temperature 293(2)
_diffrn_measured_fraction_theta_full 0.824
_diffrn_measured_fraction_theta_max 0.953
_diffrn_measurement_device_type 'Bruker D8'
_diffrn_radiation_type MoK\a
_diffrn_radiation_wavelength 0.71073
_diffrn_reflns_av_R_equivalents 0.1535
_diffrn_reflns_av_unetI/netI 0.1146
_diffrn_reflns_laue_measured_fraction_full 0.824
_diffrn_reflns_laue_measured_fraction_max 0.953
_diffrn_reflns_limit_h_max 14
_diffrn_reflns_limit_h_min -14
_diffrn_reflns_limit_k_max 20
_diffrn_reflns_limit_k_min -20
_diffrn_reflns_limit_l_max 17
_diffrn_reflns_limit_l_min -17
_diffrn_reflns_number 30218
_diffrn_reflns_point_group_measured_fraction_full 0.824
_diffrn_reflns_point_group_measured_fraction_max 0.953
_diffrn_reflns_theta_full 25.242
_diffrn_reflns_theta_max 23.957
_diffrn_reflns_theta_min 1.887
_exptl_absorpt_coefficient_mu 0.735
_exptl_absorpt_correction_type none
_exptl_crystal_colour green
_exptl_crystal_density_diffrn 1.221
_exptl_crystal_description plate
_exptl_crystal_F_000 1380
_exptl_crystal_size_max 0.10
_exptl_crystal_size_mid 0.10
_exptl_crystal_size_min 0.05
_refine_diff_density_max 1.600
_refine_diff_density_min -1.384
_refine_diff_density_rms 0.101
_refine_ls_extinction_method none
_refine_ls_goodness_of_fit_ref 1.062
_refine_ls_hydrogen_treatment constr
_refine_ls_matrix_type full
_refine_ls_number_parameters 368
_refine_ls_number_reflns 5259
_refine_ls_number_restraints 11
_refine_ls_restrained_S_all 1.083
_refine_ls_R_factor_all 0.2124
_refine_ls_R_factor_gt 0.1127
_refine_ls_shift/su_max 0.005
_refine_ls_shift/su_mean 0.000
_refine_ls_structure_factor_coef Fsqd
_refine_ls_weighting_details 'w=1/[\s^2^(Fo^2^)+(0.1902P)^2^+7.2690P] where P=(Fo^2^+2Fc^2^)/3'
_refine_ls_weighting_scheme calc
_refine_ls_wR_factor_gt 0.3010
_refine_ls_wR_factor_ref 0.3719
_reflns_Friedel_coverage 0.000
_reflns_number_gt 2432
_reflns_number_total 5259
_reflns_threshold_expression 'I > 2\s(I)'
_cod_data_source_file c5sc02214b2.cif
_cod_data_source_block 9
_cod_depositor_comments
;
Adding full bibliography for 1536875--1536882.cif.

2019-05-05
Z value and formula fixed to values more according to usual
chemical conventions.                 miguel
;
_cod_original_formula_sum 'C152 H192 N4 O16 Zn4'
_cod_original_formula_weight 2592.56
_cod_original_formula_units_Z 1
_cod_original_cell_volume 3526.8(13)
_cod_database_code 1536880
_shelx_space_group_comment
;
The symmetry employed for this shelxl refinement is uniquely defined
by the following loop, which should always be used as a source of
symmetry information in preference to the above space-group names.
They are only intended as comments.
;
_shelxl_version_number 2014-3

loop_
_space_group_symop_operation_xyz
'x, y, z'
'-x+1/2, y+1/2, -z+1/2'
'-x, -y, -z'
'x-1/2, -y-1/2, z-1/2'

loop_
_atom_site_label
_atom_site_type_symbol
_atom_site_fract_x
_atom_site_fract_y
_atom_site_fract_z
_atom_site_U_iso_or_equiv
_atom_site_adp_type
_atom_site_occupancy
_atom_site_site_symmetry_order
_atom_site_calc_flag
_atom_site_refinement_flags_posn
_atom_site_refinement_flags_adp
C1 C 0.4854(9) 0.0188(6) 0.2158(8) 0.062(3) Uani 1 1 d . .
C2 C 0.3826(10) -0.0141(6) 0.1882(8) 0.068(3) Uani 1 1 d . .
C3 C 0.2997(10) 0.0172(7) 0.2164(9) 0.075(3) Uani 1 1 d . .
H3 H 0.2318 -0.0044 0.1991 0.090 Uiso 1 1 calc R U
C4 C 0.3065(10) 0.0801(7) 0.2700(8) 0.072(3) Uani 1 1 d . .
C5 C 0.4022(11) 0.1085(7) 0.2983(9) 0.074(3) Uani 1 1 d . .
H5 H 0.4095 0.1475 0.3371 0.089 Uiso 1 1 calc R U
C6 C 0.4942(10) 0.0826(5) 0.2725(8) 0.059(3) Uani 1 1 d . .
C7 C 0.3730(10) -0.0810(6) 0.1301(9) 0.074(3) Uani 1 1 d . .
C8 C 0.4423(11) -0.1405(7) 0.1790(11) 0.104(5) Uani 1 1 d . .
H8A H 0.4362 -0.1828 0.1423 0.156 Uiso 1 1 calc R U
H8B H 0.5167 -0.1249 0.1941 0.156 Uiso 1 1 calc R U
H8C H 0.4183 -0.1518 0.2319 0.156 Uiso 1 1 calc R U
C9 C 0.4000(11) -0.0647(8) 0.0408(9) 0.097(5) Uani 1 1 d . .
H9A H 0.3538 -0.0264 0.0120 0.146 Uiso 1 1 calc R U
H9B H 0.4746 -0.0499 0.0497 0.146 Uiso 1 1 calc R U
H9C H 0.3885 -0.1074 0.0047 0.146 Uiso 1 1 calc R U
C10 C 0.2554(11) -0.1112(8) 0.1139(10) 0.105(5) Uani 1 1 d . .
H10A H 0.2056 -0.0758 0.0825 0.158 Uiso 1 1 calc R U
H10B H 0.2504 -0.1548 0.0796 0.158 Uiso 1 1 calc R U
H10C H 0.2374 -0.1215 0.1695 0.158 Uiso 1 1 calc R U
C11 C 0.2031(10) 0.1097(8) 0.2951(9) 0.076(4) Uani 1 1 d . .
C12 C 0.1525(16) 0.0507(10) 0.3436(16) 0.160(8) Uani 1 1 d . .
H12A H 0.2037 0.0368 0.3964 0.240 Uiso 1 1 calc R U
H12B H 0.0879 0.0693 0.3586 0.240 Uiso 1 1 calc R U
H12C H 0.1343 0.0092 0.3059 0.240 Uiso 1 1 calc R U
C13 C 0.2268(12) 0.1697(10) 0.3612(12) 0.130(6) Uani 1 1 d . .
H13A H 0.2734 0.1520 0.4145 0.195 Uiso 1 1 calc R U
H13B H 0.2623 0.2086 0.3378 0.195 Uiso 1 1 calc R U
H13C H 0.1601 0.1869 0.3737 0.195 Uiso 1 1 calc R U
C14 C 0.1331(15) 0.1350(13) 0.2142(12) 0.167(9) Uani 1 1 d . .
H14A H 0.1186 0.0959 0.1725 0.250 Uiso 1 1 calc R U
H14B H 0.0659 0.1521 0.2261 0.250 Uiso 1 1 calc R U
H14C H 0.1682 0.1739 0.1902 0.250 Uiso 1 1 calc R U
C15 C 0.8501(8) -0.0558(6) 0.2331(7) 0.054(3) Uani 1 1 d . .
C16 C 0.8562(9) -0.0416(6) 0.3279(8) 0.060(3) Uani 1 1 d . .
C17 C 0.9275(10) -0.0833(6) 0.3899(9) 0.073(3) Uani 1 1 d . .
H17 H 0.9354 -0.0741 0.4498 0.087 Uiso 1 1 calc R U
C18 C 0.9859(10) -0.1379(6) 0.3625(9) 0.069(3) Uani 1 1 d . .
C19 C 0.9745(9) -0.1527(6) 0.2700(8) 0.064(3) Uani 1 1 d . .
H19 H 1.0150 -0.1908 0.2546 0.077 Uiso 1 1 calc R U
C20 C 0.9090(9) -0.1152(6) 0.2030(7) 0.057(3) Uani 1 1 d . .
C21 C 0.8969(9) -0.1326(6) 0.1060(7) 0.058(3) Uani 1 1 d . .
C22 C 0.7792(10) -0.1455(7) 0.0657(9) 0.087(4) Uani 1 1 d . .
H22A H 0.7376 -0.1040 0.0757 0.131 Uiso 1 1 calc R U
H22B H 0.7700 -0.1533 0.0035 0.131 Uiso 1 1 calc R U
H22C H 0.7547 -0.1875 0.0923 0.131 Uiso 1 1 calc R U
C23 C 0.9355(11) -0.0688(7) 0.0579(9) 0.084(4) Uani 1 1 d . .
H23A H 0.8975 -0.0257 0.0678 0.127 Uiso 1 1 calc R U
H23B H 1.0122 -0.0619 0.0798 0.127 Uiso 1 1 calc R U
H23C H 0.9212 -0.0789 -0.0042 0.127 Uiso 1 1 calc R U
C24 C 0.9570(11) -0.1974(7) 0.0891(10) 0.098(4) Uani 1 1 d . .
H24A H 1.0330 -0.1908 0.1142 0.147 Uiso 1 1 calc R U
H24B H 0.9310 -0.2389 0.1154 0.147 Uiso 1 1 calc R U
H24C H 0.9462 -0.2047 0.0266 0.147 Uiso 1 1 calc R U
C25 C 1.0627(12) -0.1851(7) 0.4286(9) 0.088(4) Uani 1 1 d . .
C26 C 1.0710(18) -0.1630(11) 0.5243(11) 0.178(10) Uani 1 1 d . .
H26A H 1.0932 -0.1132 0.5320 0.268 Uiso 1 1 calc R U
H26B H 1.0015 -0.1688 0.5390 0.268 Uiso 1 1 calc R U
H26C H 1.1236 -0.1931 0.5622 0.268 Uiso 1 1 calc R U
C27 C 1.0287(13) -0.2612(7) 0.4168(12) 0.129(6) Uani 1 1 d . .
H27A H 0.9583 -0.2667 0.4299 0.194 Uiso 1 1 calc R U
H27B H 1.0255 -0.2755 0.3569 0.194 Uiso 1 1 calc R U
H27C H 1.0802 -0.2912 0.4559 0.194 Uiso 1 1 calc R U
C28 C 1.1718(13) -0.1810(12) 0.4073(14) 0.169(10) Uani 1 1 d . .
H28A H 1.1977 -0.1320 0.4142 0.253 Uiso 1 1 calc R U
H28B H 1.2214 -0.2120 0.4466 0.253 Uiso 1 1 calc R U
H28C H 1.1667 -0.1964 0.3476 0.253 Uiso 1 1 calc R U
C29 C 0.8256(11) 0.1418(7) 0.1420(9) 0.085(4) Uani 1 1 d . .
H29 H 0.8445 0.0973 0.1217 0.102 Uiso 1 1 calc R U
C30 C 0.8685(11) 0.2115(4) 0.1071(9) 0.093(3) Uani 1 1 d D .
H30 H 0.9101 0.2110 0.0647 0.112 Uiso 1 1 calc R U
C31 C 0.8436(12) 0.2672(9) 0.1396(9) 0.095(2) Uani 1 1 d . .
C32 C 0.7802(10) 0.2677(7) 0.2048(8) 0.093(3) Uani 1 1 d D .
H32 H 0.7667 0.3116 0.2298 0.112 Uiso 1 1 calc R U
C33 C 0.7397(10) 0.2069(6) 0.2309(9) 0.073(4) Uani 1 1 d . .
H33 H 0.6952 0.2092 0.2712 0.088 Uiso 1 1 calc R U
C34 C 0.8650(9) 0.3470(4) 0.1086(7) 0.095(2) Uani 1 1 d D .
H34 H 0.8204 0.3840 0.1207 0.114 Uiso 1 1 calc R U
C35 C 0.9376(9) 0.3631(5) 0.0693(7) 0.095(2) Uani 1 1 d D .
H35 H 0.9791 0.3243 0.0575 0.114 Uiso 1 1 calc R U
C36 C 0.9678(8) 0.4338(5) 0.0387(8) 0.095(2) Uani 1 1 d D .
C37 C 1.0585(8) 0.4424(6) 0.0045(8) 0.095(3) Uani 1 1 d D .
H37 H 1.1026 0.4016 0.0074 0.114 Uiso 1 1 calc R U
C38 C 0.9049(9) 0.4944(5) 0.0354(8) 0.095(3) Uani 1 1 d D .
H38 H 0.8422 0.4949 0.0576 0.114 Uiso 1 1 calc R U
N1 N 0.7627(7) 0.1428(5) 0.1997(7) 0.062(2) Uani 1 1 d . .
O1 O 0.5690(6) -0.0037(4) 0.1924(6) 0.075(2) Uani 1 1 d . .
O2 O 0.5895(7) 0.1077(4) 0.2989(5) 0.073(2) Uani 1 1 d . .
O3 O 0.7992(6) 0.0077(4) 0.3513(5) 0.068(2) Uani 1 1 d . .
O4 O 0.7883(6) -0.0158(4) 0.1784(5) 0.063(2) Uani 1 1 d . .
Zn1 Zn 0.70088(10) 0.05112(7) 0.24670(10) 0.0660(6) Uani 1 1 d . .

loop_
_atom_site_aniso_label
_atom_site_aniso_U_11
_atom_site_aniso_U_22
_atom_site_aniso_U_33
_atom_site_aniso_U_23
_atom_site_aniso_U_13
_atom_site_aniso_U_12
C1 0.054(7) 0.054(7) 0.079(8) 0.008(6) 0.016(6) 0.000(6)
C2 0.063(8) 0.059(7) 0.084(9) 0.002(7) 0.020(7) -0.007(6)
C3 0.060(8) 0.072(8) 0.091(9) -0.002(8) 0.010(7) -0.013(7)
C4 0.070(9) 0.062(8) 0.080(9) 0.004(7) 0.012(7) -0.005(7)
C5 0.071(9) 0.064(8) 0.090(10) -0.008(7) 0.022(7) -0.001(7)
C6 0.070(8) 0.029(6) 0.080(8) 0.003(6) 0.022(7) 0.001(6)
C7 0.062(8) 0.058(7) 0.098(10) -0.014(7) 0.013(7) -0.001(6)
C8 0.091(10) 0.059(8) 0.148(14) -0.012(9) -0.004(10) 0.001(8)
C9 0.085(10) 0.116(12) 0.091(11) -0.020(9) 0.019(8) -0.022(9)
C10 0.095(11) 0.098(11) 0.116(12) -0.031(9) 0.010(9) -0.039(9)
C11 0.059(8) 0.094(10) 0.079(9) -0.004(8) 0.027(7) 0.013(7)
C12 0.133(16) 0.147(17) 0.23(2) -0.020(17) 0.109(17) -0.017(13)
C13 0.088(11) 0.159(16) 0.153(15) -0.045(14) 0.050(11) 0.022(11)
C14 0.127(15) 0.26(3) 0.117(15) 0.018(16) 0.039(13) 0.101(17)
C15 0.049(6) 0.043(6) 0.066(8) -0.005(6) 0.004(6) -0.006(5)
C16 0.055(7) 0.048(7) 0.076(9) 0.002(6) 0.008(6) -0.003(6)
C17 0.090(9) 0.058(7) 0.071(8) 0.008(7) 0.017(7) 0.017(7)
C18 0.073(8) 0.044(7) 0.088(10) 0.012(6) 0.015(7) 0.006(6)
C19 0.074(8) 0.044(6) 0.077(9) 0.006(6) 0.021(7) -0.001(6)
C20 0.059(7) 0.046(6) 0.067(8) 0.002(6) 0.018(6) -0.008(5)
C21 0.065(8) 0.053(7) 0.062(8) -0.005(6) 0.025(6) -0.002(6)
C22 0.088(10) 0.083(9) 0.086(10) -0.014(8) 0.010(8) -0.016(8)
C23 0.100(10) 0.083(9) 0.077(9) 0.008(7) 0.036(8) -0.003(8)
C24 0.108(11) 0.079(9) 0.122(12) -0.003(9) 0.057(9) 0.014(9)
C25 0.096(11) 0.064(9) 0.092(11) 0.013(8) -0.005(8) 0.032(8)
C26 0.24(2) 0.179(19) 0.093(14) 0.002(13) -0.022(14) 0.127(18)
C27 0.126(13) 0.068(10) 0.171(17) 0.017(10) -0.017(12) 0.002(9)
C28 0.065(11) 0.19(2) 0.23(2) 0.114(18) -0.004(12) 0.009(12)
C29 0.082(9) 0.078(9) 0.105(11) -0.030(8) 0.043(9) 0.006(7)
C30 0.087(7) 0.116(9) 0.083(7) -0.001(6) 0.030(6) -0.015(6)
C31 0.092(5) 0.106(5) 0.082(5) -0.015(4) 0.006(4) -0.011(5)
C32 0.087(7) 0.116(9) 0.083(7) -0.001(6) 0.030(6) -0.015(6)
C33 0.082(8) 0.044(7) 0.109(10) 0.025(7) 0.053(8) 0.001(6)
C34 0.092(5) 0.106(5) 0.082(5) -0.015(4) 0.006(4) -0.011(5)
C35 0.092(5) 0.106(5) 0.082(5) -0.015(4) 0.006(4) -0.011(5)
C36 0.092(5) 0.106(5) 0.082(5) -0.015(4) 0.006(4) -0.011(5)
C37 0.061(6) 0.134(10) 0.095(8) -0.007(7) 0.030(5) -0.027(6)
C38 0.061(6) 0.134(10) 0.095(8) -0.007(7) 0.030(5) -0.027(6)
N1 0.057(6) 0.046(6) 0.082(7) 0.001(5) 0.010(5) -0.007(5)
O1 0.057(5) 0.061(5) 0.107(7) -0.013(4) 0.023(5) 0.002(4)
O2 0.068(5) 0.058(5) 0.095(6) 0.001(4) 0.020(5) -0.013(4)
O3 0.068(5) 0.057(5) 0.079(6) 0.002(4) 0.015(4) 0.012(4)
O4 0.073(5) 0.049(4) 0.066(5) 0.000(4) 0.011(4) 0.007(4)
Zn1 0.0590(9) 0.0491(8) 0.0900(11) 0.0038(7) 0.0168(7) -0.0014(6)

loop_
_atom_type_symbol
_atom_type_description
_atom_type_scat_dispersion_real
_atom_type_scat_dispersion_imag
_atom_type_scat_source
C C 0.0033 0.0016 'International Tables Vol C Tables 4.2.6.8 and 6.1.1.4'
H H 0.0000 0.0000 'International Tables Vol C Tables 4.2.6.8 and 6.1.1.4'
N N 0.0061 0.0033 'International Tables Vol C Tables 4.2.6.8 and 6.1.1.4'
O O 0.0106 0.0060 'International Tables Vol C Tables 4.2.6.8 and 6.1.1.4'
Zn Zn 0.2839 1.4301 'International Tables Vol C Tables 4.2.6.8 and 6.1.1.4'

loop_
_geom_angle_atom_site_label_1
_geom_angle_atom_site_label_2
_geom_angle_atom_site_label_3
_geom_angle
_geom_angle_site_symmetry_3
O1 C1 C2 123.0(11) .
O1 C1 C6 118.8(10) .
C2 C1 C6 118.2(11) .
C3 C2 C1 116.4(11) .
C3 C2 C7 125.1(11) .
C1 C2 C7 118.5(11) .
C2 C3 C4 126.1(12) .
C5 C4 C3 117.3(12) .
C5 C4 C11 123.1(12) .
C3 C4 C11 119.6(11) .
C4 C5 C6 122.3(12) .
O2 C6 C5 124.9(11) .
O2 C6 C1 115.4(10) .
C5 C6 C1 119.6(11) .
C8 C7 C2 109.4(11) .
C8 C7 C9 112.4(12) .
C2 C7 C9 112.0(11) .
C8 C7 C10 104.5(11) .
C2 C7 C10 109.6(10) .
C9 C7 C10 108.7(11) .
C14 C11 C13 110.5(15) .
C14 C11 C4 106.4(11) .
C13 C11 C4 112.6(11) .
C14 C11 C12 114.5(15) .
C13 C11 C12 103.2(13) .
C4 C11 C12 109.8(12) .
O4 C15 C20 120.6(10) .
O4 C15 C16 117.1(10) .
C20 C15 C16 122.3(10) .
O3 C16 C17 121.3(11) .
O3 C16 C15 120.5(10) .
C17 C16 C15 118.2(11) .
C18 C17 C16 120.0(12) .
C17 C18 C19 120.5(11) .
C17 C18 C25 121.2(12) .
C19 C18 C25 118.3(11) .
C20 C19 C18 125.1(11) .
C19 C20 C15 113.7(10) .
C19 C20 C21 124.1(10) .
C15 C20 C21 122.2(10) .
C24 C21 C22 107.4(10) .
C24 C21 C20 114.1(10) .
C22 C21 C20 108.7(9) .
C24 C21 C23 107.7(10) .
C22 C21 C23 108.2(10) .
C20 C21 C23 110.6(9) .
C27 C25 C28 106.2(15) .
C27 C25 C18 109.8(12) .
C28 C25 C18 107.6(12) .
C27 C25 C26 109.5(16) .
C28 C25 C26 109.7(15) .
C18 C25 C26 113.7(12) .
N1 C29 C30 122.6(11) .
C31 C30 C29 114.6(13) .
C30 C31 C32 122.6(15) .
C30 C31 C34 125.4(12) .
C32 C31 C34 111.7(11) .
C33 C32 C31 121.7(14) .
C32 C33 N1 120.4(11) .
C35 C34 C31 124.3(8) .
C34 C35 C36 130.1(8) .
C38 C36 C37 114.8(6) .
C38 C36 C35 123.3(6) .
C37 C36 C35 121.7(6) .
C36 C37 C38 129.2(10) 3_765
C36 C38 C37 116.0(10) 3_765
C29 N1 C33 118.0(10) .
C29 N1 Zn1 124.0(9) .
C33 N1 Zn1 117.9(8) .
C1 O1 Zn1 113.0(7) .
C6 O2 Zn1 111.6(7) .
C16 O3 Zn1 110.3(7) .
C15 O4 Zn1 108.8(7) .
O1 Zn1 O3 117.4(3) .
O1 Zn1 O2 81.0(3) .
O3 Zn1 O2 103.8(3) .
O1 Zn1 N1 128.2(4) .
O3 Zn1 N1 113.9(3) .
O2 Zn1 N1 94.0(4) .
O1 Zn1 O4 88.3(3) .
O3 Zn1 O4 82.7(3) .
O2 Zn1 O4 169.1(3) .
N1 Zn1 O4 91.2(4) .

loop_
_geom_bond_atom_site_label_1
_geom_bond_atom_site_label_2
_geom_bond_distance
_geom_bond_site_symmetry_2
C1 O1 1.259(12) .
C1 C2 1.409(15) .
C1 C6 1.460(16) .
C2 C3 1.351(16) .
C2 C7 1.519(16) .
C3 C4 1.419(17) .
C4 C5 1.300(16) .
C4 C11 1.542(17) .
C5 C6 1.394(16) .
C6 O2 1.269(13) .
C7 C8 1.500(17) .
C7 C9 1.531(19) .
C7 C10 1.552(17) .
C11 C14 1.44(2) .
C11 C13 1.493(19) .
C11 C12 1.54(2) .
C15 O4 1.258(12) .
C15 C20 1.456(14) .
C15 C16 1.482(16) .
C16 O3 1.262(12) .
C16 C17 1.395(15) .
C17 C18 1.369(16) .
C18 C19 1.440(16) .
C18 C25 1.520(16) .
C19 C20 1.366(15) .
C20 C21 1.516(15) .
C21 C24 1.470(15) .
C21 C22 1.497(16) .
C21 C23 1.530(15) .
C25 C27 1.466(18) .
C25 C28 1.49(2) .
C25 C26 1.52(2) .
C29 N1 1.323(15) .
C29 C30 1.539(15) .
C30 C31 1.217(16) .
C31 C32 1.424(17) .
C31 C34 1.590(16) .
C32 C33 1.332(13) .
C33 N1 1.335(13) .
C34 C35 1.245(4) .
C35 C36 1.467(9) .
C36 C38 1.364(5) .
C36 C37 1.374(5) .
C37 C38 1.444(13) 3_765
C38 C37 1.444(13) 3_765
N1 Zn1 2.062(9) .
O1 Zn1 1.970(8) .
O2 Zn1 2.056(8) .
O3 Zn1 1.982(8) .
O4 Zn1 2.093(7) .
